data_7159479
loop_
_publ_author_name
'Taguchi, Haruki'
'Kawaguchi, Mayuko'
'Nagamitsu, Tohru'
'Ohtawa, Masaki'

_publ_section_title
;
 Concise syntheses of (-)-habiterpenol and (+)-2,3-<i>epi</i>-habiterpenol
 <i>via</i> redox radical cyclization of alkenylsilane.
;
_journal_issue 30
_journal_name_full 'Organic &amp; biomolecular chemistry'
_journal_page_first 6129
_journal_page_last 6133
_journal_paper_doi 10.1039/d3ob01062g
_journal_volume 21
_journal_year 2023
_chemical_absolute_configuration syn
_chemical_formula_moiety 'C27 H40 O'
_chemical_formula_sum 'C27 H40 O'
_chemical_formula_weight 380.61
_space_group_crystal_system monoclinic
_space_group_IT_number 4
_space_group_name_Hall 'P 2yb'
_space_group_name_H-M_alt 'P 1 21 1'
_atom_sites_solution_hydrogens geom
_atom_sites_solution_primary direct
_atom_sites_solution_secondary difmap
_audit_update_record
;
2023-04-21 deposited with the CCDC.	2023-07-13 downloaded from the CCDC.
;
_cell_angle_alpha 90.0000
_cell_angle_beta 111.239(8)
_cell_angle_gamma 90.0000
_cell_formula_units_Z 2
_cell_length_a 13.3948(3)
_cell_length_b 6.52070(14)
_cell_length_c 13.5565(3)
_cell_measurement_reflns_used 9745
_cell_measurement_temperature 93
_cell_measurement_theta_max 68.20
_cell_measurement_theta_min 3.50
_cell_volume 1103.65(7)
_computing_cell_refinement 'RAPID AUTO'
_computing_data_collection 'RAPID AUTO (Rigaku, ????)'
_computing_data_reduction 'RAPID AUTO'
_computing_molecular_graphics 'CrystalStructure 4.3'
_computing_publication_material 'CrystalStructure 4.3 (Rigaku, 2019)'
_computing_structure_refinement 'SHELXL Version 2018/3 (Sheldrick, 2008)'
_computing_structure_solution 'SHELXT Version 2018/2 (Sheldrick, 2014)'
_diffrn_ambient_temperature 93
_diffrn_detector_area_resol_mean 10.000
_diffrn_measured_fraction_theta_full 0.999
_diffrn_measured_fraction_theta_max 0.998
_diffrn_measurement_device_type 'Rigaku R-AXIS RAPID'
_diffrn_measurement_method \w
_diffrn_radiation_type 'Cu K\a'
_diffrn_radiation_wavelength 1.54187
_diffrn_reflns_av_R_equivalents 0.0575
_diffrn_reflns_av_unetI/netI 0.0901
_diffrn_reflns_Laue_measured_fraction_full 0.999
_diffrn_reflns_Laue_measured_fraction_max 0.998
_diffrn_reflns_limit_h_max 16
_diffrn_reflns_limit_h_min -16
_diffrn_reflns_limit_k_max 7
_diffrn_reflns_limit_k_min -7
_diffrn_reflns_limit_l_max 15
_diffrn_reflns_limit_l_min -16
_diffrn_reflns_number 12436
_diffrn_reflns_point_group_measured_fraction_full 0.951
_diffrn_reflns_point_group_measured_fraction_max 0.950
_diffrn_reflns_theta_full 67.687
_diffrn_reflns_theta_max 68.198
_diffrn_reflns_theta_min 3.498
_diffrn_standards_number 0
_exptl_absorpt_coefficient_mu 0.500
_exptl_absorpt_correction_T_max 0.951
_exptl_absorpt_correction_T_min 0.731
_exptl_absorpt_correction_type multi-scan
_exptl_absorpt_process_details 'ABSCOR (Rigaku, 1995)'
_exptl_crystal_colour colorless
_exptl_crystal_density_diffrn 1.145
_exptl_crystal_density_method 'not measured'
_exptl_crystal_description needle
_exptl_crystal_F_000 420.00
_exptl_crystal_size_max 0.300
_exptl_crystal_size_mid 0.100
_exptl_crystal_size_min 0.100
_refine_diff_density_max 0.25
_refine_diff_density_min -0.23
_refine_ls_abs_structure_details
;
 Flack x determined using 807 quotients [(I+)-(I-)]/[(I+)+(I-)]
 (Parsons, Flack and Wagner, Acta Cryst. B69 (2013) 249-259).
;
_refine_ls_abs_structure_Flack 0.1(3)
_refine_ls_extinction_method none
_refine_ls_goodness_of_fit_ref 1.041
_refine_ls_hydrogen_treatment constr
_refine_ls_number_parameters 253
_refine_ls_number_reflns 3832
_refine_ls_number_restraints 1
_refine_ls_R_factor_all 0.0969
_refine_ls_R_factor_gt 0.0712
_refine_ls_shift/su_max 0.000
_refine_ls_structure_factor_coef Fsqd
_refine_ls_weighting_details 'w = 1/[\s^2^(Fo^2^)+(0.0633P)^2^+0.4368P] where P=(Fo^2^+2Fc^2^)/3'
_refine_ls_weighting_scheme calc
_refine_ls_wR_factor_gt 0.1478
_refine_ls_wR_factor_ref 0.1608
_reflns_Friedel_coverage 0.736
_reflns_Friedel_fraction_full 0.892
_reflns_Friedel_fraction_max 0.891
_reflns_number_gt 2859
_reflns_number_total 3832
_reflns_threshold_expression F^2^>2.0\s(F^2^)
_cod_data_source_file d3ob01062g2.cif
_cod_data_source_block taguchi20211203-1
_cod_depositor_comments 'Adding full bibliography for 7159478--7159480.cif.'
_cod_database_code 7159479

loop_
_space_group_symop_id
_space_group_symop_operation_xyz
1 +X,+Y,+Z
2 -X,1/2+Y,-Z

loop_
_atom_site_label
_atom_site_type_symbol
_atom_site_fract_x
_atom_site_fract_y
_atom_site_fract_z
_atom_site_U_iso_or_equiv
_atom_site_adp_type
_atom_site_occupancy
_atom_site_site_symmetry_order
_atom_site_calc_flag
_atom_site_refinement_flags_posn
_atom_site_refinement_flags_adp
_atom_site_refinement_flags_occupancy
_atom_site_disorder_assembly
_atom_site_disorder_group
O1 O 0.9513(3) 0.7492(6) 0.6860(3) 0.0388(10) Uani 1 1 d . . . . .
C2 C 0.8157(4) 0.5623(9) 0.5593(4) 0.0332(13) Uani 1 1 d . . . . .
H2 H 0.805860 0.488739 0.615599 0.040 Uiso 1 1 calc R U . . .
C3 C 0.6358(4) 0.3625(8) 0.2938(4) 0.0274(12) Uani 1 1 d . . . . .
H3 H 0.685095 0.253088 0.286662 0.033 Uiso 1 1 calc R U . . .
C4 C 0.3171(4) 0.4029(9) 0.1687(4) 0.0303(13) Uani 1 1 d . . . . .
C5 C 0.7523(4) 0.5215(8) 0.4552(4) 0.0281(12) Uani 1 1 d . . . . .
C6 C 0.5078(4) 0.3437(9) 0.1034(3) 0.0289(13) Uani 1 1 d . . . . .
H6A H 0.531883 0.485534 0.098492 0.035 Uiso 1 1 calc R U . . .
H6B H 0.554693 0.249450 0.082597 0.035 Uiso 1 1 calc R U . . .
C7 C 0.7655(4) 0.6301(8) 0.3729(4) 0.0316(13) Uani 1 1 d . . . . .
C8 C 0.3924(4) 0.3188(8) 0.0256(4) 0.0297(13) Uani 1 1 d . . . . .
H8A H 0.369573 0.174459 0.025696 0.036 Uiso 1 1 calc R U . . .
H8B H 0.388660 0.353129 -0.046756 0.036 Uiso 1 1 calc R U . . .
C9 C 0.8943(4) 0.7134(9) 0.5801(4) 0.0319(13) Uani 1 1 d . . . . .
C10 C 0.4375(4) 0.4259(8) 0.2471(4) 0.0263(12) Uani 1 1 d . . . . .
H10 H 0.456365 0.572486 0.240816 0.032 Uiso 1 1 calc R U . . .
C11 C 0.5209(4) 0.2996(8) 0.2185(4) 0.0280(12) Uani 1 1 d . . . . .
C12 C 0.6561(4) 0.3786(8) 0.4151(4) 0.0276(12) Uani 1 1 d . . . . .
C13 C 0.8461(4) 0.7745(8) 0.3938(4) 0.0326(13) Uani 1 1 d . . . . .
H13 H 0.856897 0.845035 0.337119 0.039 Uiso 1 1 calc R U . . .
C14 C 0.9114(4) 0.8162(8) 0.4977(4) 0.0346(13) Uani 1 1 d . . . . .
H14 H 0.967342 0.914289 0.512337 0.041 Uiso 1 1 calc R U . . .
C15 C 0.6805(4) 0.5694(8) 0.2690(4) 0.0292(12) Uani 1 1 d . . . . .
H15A H 0.711668 0.550851 0.213605 0.035 Uiso 1 1 calc R U . . .
H15B H 0.623299 0.674411 0.245018 0.035 Uiso 1 1 calc R U . . .
C16 C 0.5618(4) 0.4846(9) 0.4336(4) 0.0310(13) Uani 1 1 d . . . . .
H16A H 0.570201 0.468434 0.508787 0.037 Uiso 1 1 calc R U . . .
H16B H 0.563613 0.633093 0.419120 0.037 Uiso 1 1 calc R U . . .
C17 C 0.3167(4) 0.4599(8) 0.0567(4) 0.0257(12) Uani 1 1 d . . . . .
H17 H 0.351148 0.598256 0.065873 0.031 Uiso 1 1 calc R U . . .
C18 C 0.1413(4) 0.2911(9) -0.0693(4) 0.0374(14) Uani 1 1 d . . . . .
H18A H 0.130451 0.224829 -0.009084 0.045 Uiso 1 1 calc R U . . .
H18B H 0.071573 0.322989 -0.123785 0.045 Uiso 1 1 calc R U . . .
H18C H 0.180985 0.198550 -0.098745 0.045 Uiso 1 1 calc R U . . .
C19 C 0.5126(4) 0.0655(8) 0.2298(4) 0.0344(13) Uani 1 1 d . . . . .
H19A H 0.520705 0.032262 0.302785 0.041 Uiso 1 1 calc R U . . .
H19B H 0.442598 0.017866 0.181483 0.041 Uiso 1 1 calc R U . . .
H19C H 0.569356 -0.002346 0.212259 0.041 Uiso 1 1 calc R U . . .
C20 C 0.4532(4) 0.3972(9) 0.3635(4) 0.0326(13) Uani 1 1 d . . . . .
H20A H 0.449903 0.249462 0.378893 0.039 Uiso 1 1 calc R U . . .
H20B H 0.395225 0.468212 0.379005 0.039 Uiso 1 1 calc R U . . .
C21 C 0.2490(4) 0.5659(9) 0.1986(4) 0.0360(14) Uani 1 1 d . . . . .
H21A H 0.242546 0.526225 0.266586 0.043 Uiso 1 1 calc R U . . .
H21B H 0.286764 0.699206 0.209428 0.043 Uiso 1 1 calc R U . . .
C22 C 0.2050(4) 0.4898(9) -0.0323(4) 0.0320(13) Uani 1 1 d . . . . .
C23 C 0.6813(4) 0.1703(8) 0.4721(4) 0.0343(14) Uani 1 1 d . . . . .
H23A H 0.618298 0.081175 0.444989 0.041 Uiso 1 1 calc R U . . .
H23B H 0.741620 0.106089 0.459251 0.041 Uiso 1 1 calc R U . . .
H23C H 0.700001 0.191076 0.548255 0.041 Uiso 1 1 calc R U . . .
C24 C 0.2189(4) 0.5847(9) -0.1300(4) 0.0387(15) Uani 1 1 d . . . . .
H24A H 0.259455 0.712779 -0.109965 0.046 Uiso 1 1 calc R U . . .
H24B H 0.257698 0.488706 -0.158724 0.046 Uiso 1 1 calc R U . . .
H24C H 0.148286 0.613145 -0.183764 0.046 Uiso 1 1 calc R U . . .
C25 C 0.1410(4) 0.6445(9) 0.0067(4) 0.0377(15) Uani 1 1 d . . . . .
H25A H 0.066696 0.650381 -0.045293 0.045 Uiso 1 1 calc R U . . .
H25B H 0.173034 0.782260 0.009862 0.045 Uiso 1 1 calc R U . . .
C26 C 1.0131(4) 0.9332(9) 0.7113(4) 0.0441(16) Uani 1 1 d . . . . .
H26A H 1.049916 0.942702 0.788150 0.053 Uiso 1 1 calc R U . . .
H26B H 1.066148 0.931426 0.676987 0.053 Uiso 1 1 calc R U . . .
H26C H 0.965731 1.051798 0.686109 0.053 Uiso 1 1 calc R U . . .
C27 C 0.1376(4) 0.5923(10) 0.1161(4) 0.0427(16) Uani 1 1 d . . . . .
H27A H 0.100166 0.703455 0.138547 0.051 Uiso 1 1 calc R U . . .
H27B H 0.096482 0.464144 0.111029 0.051 Uiso 1 1 calc R U . . .
C28 C 0.2711(4) 0.1889(8) 0.1769(4) 0.0367(14) Uani 1 1 d . . . . .
H28A H 0.313299 0.083443 0.158162 0.044 Uiso 1 1 calc R U . . .
H28B H 0.274427 0.166331 0.249436 0.044 Uiso 1 1 calc R U . . .
H28C H 0.196459 0.181361 0.128109 0.044 Uiso 1 1 calc R U . . .

loop_
_atom_site_aniso_label
_atom_site_aniso_U_11
_atom_site_aniso_U_22
_atom_site_aniso_U_33
_atom_site_aniso_U_23
_atom_site_aniso_U_13
_atom_site_aniso_U_12
O1 0.038(2) 0.048(3) 0.0272(19) -0.0028(18) 0.0075(16) -0.012(2)
C2 0.035(3) 0.044(4) 0.023(3) 0.003(3) 0.013(2) -0.003(3)
C3 0.038(3) 0.023(3) 0.028(3) 0.000(2) 0.020(2) 0.003(2)
C4 0.034(3) 0.032(3) 0.029(3) -0.002(2) 0.017(2) -0.001(3)
C5 0.030(3) 0.030(3) 0.030(3) -0.005(2) 0.018(2) 0.000(2)
C6 0.031(3) 0.035(3) 0.026(3) -0.002(2) 0.017(2) 0.004(2)
C7 0.030(3) 0.037(4) 0.034(3) 0.001(3) 0.019(2) 0.007(3)
C8 0.032(3) 0.035(4) 0.027(3) -0.004(2) 0.016(2) 0.000(3)
C9 0.030(3) 0.041(4) 0.026(3) -0.002(2) 0.011(2) 0.003(3)
C10 0.034(3) 0.022(3) 0.030(3) 0.002(2) 0.019(2) -0.001(2)
C11 0.035(3) 0.027(3) 0.027(3) -0.006(2) 0.017(2) -0.004(3)
C12 0.027(3) 0.034(3) 0.021(2) -0.005(2) 0.007(2) -0.001(2)
C13 0.035(3) 0.033(4) 0.033(3) 0.003(3) 0.017(2) -0.002(3)
C14 0.033(3) 0.033(4) 0.042(3) 0.001(3) 0.018(3) 0.000(3)
C15 0.030(3) 0.034(3) 0.026(3) 0.003(2) 0.013(2) 0.001(3)
C16 0.034(3) 0.038(3) 0.025(3) -0.001(2) 0.016(2) -0.002(3)
C17 0.026(3) 0.026(3) 0.027(3) -0.003(2) 0.012(2) -0.005(2)
C18 0.036(3) 0.042(4) 0.033(3) -0.001(3) 0.012(2) -0.004(3)
C19 0.039(3) 0.033(4) 0.034(3) -0.006(3) 0.018(2) 0.001(3)
C20 0.036(3) 0.040(4) 0.028(3) -0.001(3) 0.018(2) 0.006(3)
C21 0.036(3) 0.047(4) 0.028(3) -0.004(3) 0.014(2) 0.002(3)
C22 0.030(3) 0.042(4) 0.026(3) -0.005(3) 0.013(2) -0.003(3)
C23 0.037(3) 0.036(4) 0.031(3) 0.002(3) 0.014(2) -0.004(3)
C24 0.031(3) 0.050(4) 0.034(3) 0.000(3) 0.011(2) -0.002(3)
C25 0.033(3) 0.048(4) 0.031(3) -0.002(3) 0.010(2) 0.003(3)
C26 0.039(3) 0.047(5) 0.043(4) -0.005(3) 0.011(3) -0.006(3)
C27 0.035(3) 0.056(4) 0.043(3) -0.010(3) 0.022(3) 0.003(3)
C28 0.040(3) 0.038(4) 0.037(3) -0.002(3) 0.020(3) -0.008(3)

loop_
_atom_type_symbol
_atom_type_description
_atom_type_scat_dispersion_real
_atom_type_scat_dispersion_imag
_atom_type_scat_source
C C 0.0181 0.0091
;
International Tables for Crystallography
(Vol. C, Tables 4.2.6.8 and 6.1.1.4)
;
H H 0.0000 0.0000
;
International Tables for Crystallography
(Vol. C, Table 6.1.1.4)
;
O O 0.0492 0.0322
;
International Tables for Crystallography
(Vol. C, Tables 4.2.6.8 and 6.1.1.4)
;

loop_
_geom_angle_atom_site_label_1
_geom_angle_atom_site_label_2
_geom_angle_atom_site_label_3
_geom_angle
_geom_angle_site_symmetry_1
_geom_angle_site_symmetry_3
_geom_angle_publ_flag
C9 O1 C26 116.5(4) . . ?
C5 C2 C9 118.7(5) . . ?
C5 C2 H2 120.6 . . ?
C9 C2 H2 120.6 . . ?
C15 C3 C11 116.8(4) . . ?
C15 C3 C12 103.5(4) . . ?
C11 C3 C12 117.2(4) . . ?
C15 C3 H3 106.2 . . ?
C11 C3 H3 106.2 . . ?
C12 C3 H3 106.2 . . ?
C28 C4 C21 108.2(4) . . ?
C28 C4 C17 115.0(4) . . ?
C21 C4 C17 107.3(4) . . ?
C28 C4 C10 111.9(4) . . ?
C21 C4 C10 108.3(4) . . ?
C17 C4 C10 105.9(4) . . ?
C7 C5 C2 120.9(5) . . ?
C7 C5 C12 111.3(4) . . ?
C2 C5 C12 127.5(5) . . ?
C8 C6 C11 113.3(4) . . ?
C8 C6 H6A 108.9 . . ?
C11 C6 H6A 108.9 . . ?
C8 C6 H6B 108.9 . . ?
C11 C6 H6B 108.9 . . ?
H6A C6 H6B 107.7 . . ?
C13 C7 C5 120.1(5) . . ?
C13 C7 C15 129.7(5) . . ?
C5 C7 C15 110.2(4) . . ?
C6 C8 C17 110.5(4) . . ?
C6 C8 H8A 109.6 . . ?
C17 C8 H8A 109.6 . . ?
C6 C8 H8B 109.6 . . ?
C17 C8 H8B 109.6 . . ?
H8A C8 H8B 108.1 . . ?
O1 C9 C14 124.4(5) . . ?
O1 C9 C2 114.9(4) . . ?
C14 C9 C2 120.7(5) . . ?
C20 C10 C11 110.6(4) . . ?
C20 C10 C4 114.0(4) . . ?
C11 C10 C4 115.7(4) . . ?
C20 C10 H10 105.1 . . ?
C11 C10 H10 105.1 . . ?
C4 C10 H10 105.1 . . ?
C6 C11 C19 107.5(4) . . ?
C6 C11 C10 109.2(4) . . ?
C19 C11 C10 114.7(4) . . ?
C6 C11 C3 109.7(4) . . ?
C19 C11 C3 106.5(4) . . ?
C10 C11 C3 109.1(4) . . ?
C5 C12 C16 107.8(4) . . ?
C5 C12 C23 111.0(4) . . ?
C16 C12 C23 111.0(4) . . ?
C5 C12 C3 102.6(4) . . ?
C16 C12 C3 111.1(4) . . ?
C23 C12 C3 113.0(4) . . ?
C7 C13 C14 119.9(5) . . ?
C7 C13 H13 120.1 . . ?
C14 C13 H13 120.1 . . ?
C13 C14 C9 119.6(5) . . ?
C13 C14 H14 120.2 . . ?
C9 C14 H14 120.2 . . ?
C7 C15 C3 104.1(4) . . ?
C7 C15 H15A 110.9 . . ?
C3 C15 H15A 110.9 . . ?
C7 C15 H15B 110.9 . . ?
C3 C15 H15B 110.9 . . ?
H15A C15 H15B 109.0 . . ?
C20 C16 C12 112.6(4) . . ?
C20 C16 H16A 109.1 . . ?
C12 C16 H16A 109.1 . . ?
C20 C16 H16B 109.1 . . ?
C12 C16 H16B 109.1 . . ?
H16A C16 H16B 107.8 . . ?
C8 C17 C22 114.0(4) . . ?
C8 C17 C4 110.7(4) . . ?
C22 C17 C4 116.6(4) . . ?
C8 C17 H17 104.7 . . ?
C22 C17 H17 104.7 . . ?
C4 C17 H17 104.7 . . ?
C22 C18 H18A 109.5 . . ?
C22 C18 H18B 109.5 . . ?
H18A C18 H18B 109.5 . . ?
C22 C18 H18C 109.5 . . ?
H18A C18 H18C 109.5 . . ?
H18B C18 H18C 109.5 . . ?
C11 C19 H19A 109.5 . . ?
C11 C19 H19B 109.5 . . ?
H19A C19 H19B 109.5 . . ?
C11 C19 H19C 109.5 . . ?
H19A C19 H19C 109.5 . . ?
H19B C19 H19C 109.5 . . ?
C10 C20 C16 109.9(4) . . ?
C10 C20 H20A 109.7 . . ?
C16 C20 H20A 109.7 . . ?
C10 C20 H20B 109.7 . . ?
C16 C20 H20B 109.7 . . ?
H20A C20 H20B 108.2 . . ?
C27 C21 C4 113.6(4) . . ?
C27 C21 H21A 108.8 . . ?
C4 C21 H21A 108.8 . . ?
C27 C21 H21B 108.8 . . ?
C4 C21 H21B 108.8 . . ?
H21A C21 H21B 107.7 . . ?
C24 C22 C18 106.6(4) . . ?
C24 C22 C25 106.8(4) . . ?
C18 C22 C25 110.6(4) . . ?
C24 C22 C17 109.7(4) . . ?
C18 C22 C17 114.4(5) . . ?
C25 C22 C17 108.4(4) . . ?
C12 C23 H23A 109.5 . . ?
C12 C23 H23B 109.5 . . ?
H23A C23 H23B 109.5 . . ?
C12 C23 H23C 109.5 . . ?
H23A C23 H23C 109.5 . . ?
H23B C23 H23C 109.5 . . ?
C22 C24 H24A 109.5 . . ?
C22 C24 H24B 109.5 . . ?
H24A C24 H24B 109.5 . . ?
C22 C24 H24C 109.5 . . ?
H24A C24 H24C 109.5 . . ?
H24B C24 H24C 109.5 . . ?
C22 C25 C27 113.7(5) . . ?
C22 C25 H25A 108.8 . . ?
C27 C25 H25A 108.8 . . ?
C22 C25 H25B 108.8 . . ?
C27 C25 H25B 108.8 . . ?
H25A C25 H25B 107.7 . . ?
O1 C26 H26A 109.5 . . ?
O1 C26 H26B 109.5 . . ?
H26A C26 H26B 109.5 . . ?
O1 C26 H26C 109.5 . . ?
H26A C26 H26C 109.5 . . ?
H26B C26 H26C 109.5 . . ?
C21 C27 C25 111.9(4) . . ?
C21 C27 H27A 109.2 . . ?
C25 C27 H27A 109.2 . . ?
C21 C27 H27B 109.2 . . ?
C25 C27 H27B 109.2 . . ?
H27A C27 H27B 107.9 . . ?
C4 C28 H28A 109.5 . . ?
C4 C28 H28B 109.5 . . ?
H28A C28 H28B 109.5 . . ?
C4 C28 H28C 109.5 . . ?
H28A C28 H28C 109.5 . . ?
H28B C28 H28C 109.5 . . ?

loop_
_geom_bond_atom_site_label_1
_geom_bond_atom_site_label_2
_geom_bond_distance
_geom_bond_site_symmetry_2
_geom_bond_publ_flag
O1 C9 1.380(6) . ?
O1 C26 1.428(6) . ?
C2 C5 1.385(6) . ?
C2 C9 1.394(7) . ?
C2 H2 0.9500 . ?
C3 C15 1.561(7) . ?
C3 C11 1.562(7) . ?
C3 C12 1.570(6) . ?
C3 H3 1.0000 . ?
C4 C28 1.545(7) . ?
C4 C21 1.548(7) . ?
C4 C17 1.562(6) . ?
C4 C10 1.584(7) . ?
C5 C7 1.384(6) . ?
C5 C12 1.522(7) . ?
C6 C8 1.532(6) . ?
C6 C11 1.533(6) . ?
C6 H6A 0.9900 . ?
C6 H6B 0.9900 . ?
C7 C13 1.383(7) . ?
C7 C15 1.509(7) . ?
C8 C17 1.536(6) . ?
C8 H8A 0.9900 . ?
C8 H8B 0.9900 . ?
C9 C14 1.391(7) . ?
C10 C20 1.527(6) . ?
C10 C11 1.545(6) . ?
C10 H10 1.0000 . ?
C11 C19 1.542(7) . ?
C12 C16 1.538(6) . ?
C12 C23 1.538(7) . ?
C13 C14 1.389(7) . ?
C13 H13 0.9500 . ?
C14 H14 0.9500 . ?
C15 H15A 0.9900 . ?
C15 H15B 0.9900 . ?
C16 C20 1.530(7) . ?
C16 H16A 0.9900 . ?
C16 H16B 0.9900 . ?
C17 C22 1.557(6) . ?
C17 H17 1.0000 . ?
C18 C22 1.533(7) . ?
C18 H18A 0.9800 . ?
C18 H18B 0.9800 . ?
C18 H18C 0.9800 . ?
C19 H19A 0.9800 . ?
C19 H19B 0.9800 . ?
C19 H19C 0.9800 . ?
C20 H20A 0.9900 . ?
C20 H20B 0.9900 . ?
C21 C27 1.515(6) . ?
C21 H21A 0.9900 . ?
C21 H21B 0.9900 . ?
C22 C24 1.532(7) . ?
C22 C25 1.537(7) . ?
C23 H23A 0.9800 . ?
C23 H23B 0.9800 . ?
C23 H23C 0.9800 . ?
C24 H24A 0.9800 . ?
C24 H24B 0.9800 . ?
C24 H24C 0.9800 . ?
C25 C27 1.538(7) . ?
C25 H25A 0.9900 . ?
C25 H25B 0.9900 . ?
C26 H26A 0.9800 . ?
C26 H26B 0.9800 . ?
C26 H26C 0.9800 . ?
C27 H27A 0.9900 . ?
C27 H27B 0.9900 . ?
C28 H28A 0.9800 . ?
C28 H28B 0.9800 . ?
C28 H28C 0.9800 . ?

loop_
_geom_torsion_atom_site_label_1
_geom_torsion_atom_site_label_2
_geom_torsion_atom_site_label_3
_geom_torsion_atom_site_label_4
_geom_torsion
_geom_torsion_site_symmetry_1
_geom_torsion_site_symmetry_2
_geom_torsion_site_symmetry_3
_geom_torsion_site_symmetry_4
_geom_torsion_publ_flag
C9 C2 C5 C7 -0.8(7) . . . . ?
C9 C2 C5 C12 -173.9(5) . . . . ?
C2 C5 C7 C13 3.2(7) . . . . ?
C12 C5 C7 C13 177.4(4) . . . . ?
C2 C5 C7 C15 -174.9(4) . . . . ?
C12 C5 C7 C15 -0.8(6) . . . . ?
C11 C6 C8 C17 57.6(6) . . . . ?
C26 O1 C9 C14 15.0(7) . . . . ?
C26 O1 C9 C2 -165.2(5) . . . . ?
C5 C2 C9 O1 177.8(4) . . . . ?
C5 C2 C9 C14 -2.3(7) . . . . ?
C28 C4 C10 C20 -59.7(5) . . . . ?
C21 C4 C10 C20 59.4(5) . . . . ?
C17 C4 C10 C20 174.2(4) . . . . ?
C28 C4 C10 C11 70.3(5) . . . . ?
C21 C4 C10 C11 -170.5(4) . . . . ?
C17 C4 C10 C11 -55.8(5) . . . . ?
C8 C6 C11 C19 73.7(5) . . . . ?
C8 C6 C11 C10 -51.3(6) . . . . ?
C8 C6 C11 C3 -170.9(4) . . . . ?
C20 C10 C11 C6 -176.1(4) . . . . ?
C4 C10 C11 C6 52.3(5) . . . . ?
C20 C10 C11 C19 63.2(6) . . . . ?
C4 C10 C11 C19 -68.4(6) . . . . ?
C20 C10 C11 C3 -56.2(5) . . . . ?
C4 C10 C11 C3 172.2(4) . . . . ?
C15 C3 C11 C6 42.3(5) . . . . ?
C12 C3 C11 C6 165.9(4) . . . . ?
C15 C3 C11 C19 158.4(4) . . . . ?
C12 C3 C11 C19 -78.1(5) . . . . ?
C15 C3 C11 C10 -77.3(5) . . . . ?
C12 C3 C11 C10 46.3(6) . . . . ?
C7 C5 C12 C16 -99.2(5) . . . . ?
C2 C5 C12 C16 74.4(6) . . . . ?
C7 C5 C12 C23 139.1(4) . . . . ?
C2 C5 C12 C23 -47.3(7) . . . . ?
C7 C5 C12 C3 18.2(5) . . . . ?
C2 C5 C12 C3 -168.2(5) . . . . ?
C15 C3 C12 C5 -27.2(5) . . . . ?
C11 C3 C12 C5 -157.3(4) . . . . ?
C15 C3 C12 C16 87.7(5) . . . . ?
C11 C3 C12 C16 -42.3(6) . . . . ?
C15 C3 C12 C23 -146.8(4) . . . . ?
C11 C3 C12 C23 83.2(5) . . . . ?
C5 C7 C13 C14 -2.5(7) . . . . ?
C15 C7 C13 C14 175.2(5) . . . . ?
C7 C13 C14 C9 -0.6(7) . . . . ?
O1 C9 C14 C13 -177.1(5) . . . . ?
C2 C9 C14 C13 3.0(8) . . . . ?
C13 C7 C15 C3 164.9(5) . . . . ?
C5 C7 C15 C3 -17.2(5) . . . . ?
C11 C3 C15 C7 157.6(4) . . . . ?
C12 C3 C15 C7 27.3(5) . . . . ?
C5 C12 C16 C20 159.5(4) . . . . ?
C23 C12 C16 C20 -78.7(5) . . . . ?
C3 C12 C16 C20 47.9(6) . . . . ?
C6 C8 C17 C22 164.5(4) . . . . ?
C6 C8 C17 C4 -61.7(5) . . . . ?
C28 C4 C17 C8 -65.5(5) . . . . ?
C21 C4 C17 C8 174.0(4) . . . . ?
C10 C4 C17 C8 58.6(5) . . . . ?
C28 C4 C17 C22 67.0(6) . . . . ?
C21 C4 C17 C22 -53.5(6) . . . . ?
C10 C4 C17 C22 -168.9(4) . . . . ?
C11 C10 C20 C16 64.7(6) . . . . ?
C4 C10 C20 C16 -162.8(4) . . . . ?
C12 C16 C20 C10 -60.3(6) . . . . ?
C28 C4 C21 C27 -71.2(5) . . . . ?
C17 C4 C21 C27 53.5(6) . . . . ?
C10 C4 C21 C27 167.4(4) . . . . ?
C8 C17 C22 C24 -60.0(6) . . . . ?
C4 C17 C22 C24 169.1(5) . . . . ?
C8 C17 C22 C18 59.8(5) . . . . ?
C4 C17 C22 C18 -71.2(5) . . . . ?
C8 C17 C22 C25 -176.3(4) . . . . ?
C4 C17 C22 C25 52.8(6) . . . . ?
C24 C22 C25 C27 -169.2(4) . . . . ?
C18 C22 C25 C27 75.1(5) . . . . ?
C17 C22 C25 C27 -51.1(6) . . . . ?
C4 C21 C27 C25 -55.9(6) . . . . ?
C22 C25 C27 C21 54.5(6) . . . . ?
